data_4315565
loop_
_publ_author_name
'Sunanda Biswas'
'Iris M. Oppel'
'Holger F. Bettinger'

_publ_contact_author
;
        H. F. Bettinger
        Institut f\"ur Organische Chemie 
        Universit\"at T\"ubingen
        Auf der Morgenstelle 18
        72076 T\"ubingen
        Bundesrepublik Deutschland
;
_publ_contact_author_email holger.bettinger@uni-tuebingen.de
_publ_contact_author_fax '049 7071 295244'
_publ_contact_author_phone '049 7071 2972072'
_publ_section_title
;
 Synthesis and Structural Characterization of 9-Azido-9-Borafluorene:
 Monomer and Cyclotrimer of a Borole Azide
;
_journal_name_full 'Inorganic Chemistry'
_journal_page_first 4499
_journal_page_last 4506
_journal_paper_doi 10.1021/ic902436s
_journal_volume 49
_journal_year 2010
_chemical_formula_sum 'C36 H27 B3 O3'
_chemical_formula_weight 540.01
_chemical_name_systematic
; 
 ? 
;
_space_group_IT_number 2
_symmetry_cell_setting triclinic
_symmetry_space_group_name_Hall '-P 1'
_symmetry_space_group_name_H-M 'P -1'
_atom_sites_solution_hydrogens geom
_atom_sites_solution_primary direct
_atom_sites_solution_secondary difmap
_audit_creation_method SHELXL-97
_cell_angle_alpha 70.466(4)
_cell_angle_beta 74.187(3)
_cell_angle_gamma 61.449(4)
_cell_formula_units_Z 4
_cell_length_a 13.0852(5)
_cell_length_b 13.3035(6)
_cell_length_c 19.6082(7)
_cell_measurement_reflns_used 10279
_cell_measurement_temperature 108(2)
_cell_measurement_theta_max 27.5
_cell_measurement_theta_min 3.02
_cell_volume 2799.4(2)
_computing_cell_refinement 'CrysAlis RED Oxford diffraction'
_computing_data_collection 'CrysAlis CCD Oxford diffraction'
_computing_data_reduction 'CrysAlis RED Oxford diffraction'
_computing_molecular_graphics SHELXL-97
_computing_publication_material SHELXL-97
_computing_structure_refinement 'SHELXL-97 (Sheldrick, 1997)'
_computing_structure_solution 'SHELXS-97 (Sheldrick, 1990)'
_diffrn_ambient_temperature 108(2)
_diffrn_detector_area_resol_mean 8.4171
_diffrn_measured_fraction_theta_full 0.986
_diffrn_measured_fraction_theta_max 0.986
_diffrn_measurement_device_type 'Xcalibur^TM^2, Oxford Diffraction'
_diffrn_measurement_method '560 frames in \w and 15 sec'
_diffrn_radiation_monochromator graphite
_diffrn_radiation_source 'Enhance (Mo) X-ray Source'
_diffrn_radiation_type MoK\a
_diffrn_radiation_wavelength 0.71073
_diffrn_reflns_av_R_equivalents 0.0199
_diffrn_reflns_av_sigmaI/netI 0.0498
_diffrn_reflns_limit_h_max 16
_diffrn_reflns_limit_h_min -16
_diffrn_reflns_limit_k_max 17
_diffrn_reflns_limit_k_min -15
_diffrn_reflns_limit_l_max 25
_diffrn_reflns_limit_l_min -24
_diffrn_reflns_number 25207
_diffrn_reflns_theta_full 27.50
_diffrn_reflns_theta_max 27.50
_diffrn_reflns_theta_min 3.06
_exptl_absorpt_coefficient_mu 0.078
_exptl_absorpt_correction_type none
_exptl_crystal_colour colourless
_exptl_crystal_density_diffrn 1.281
_exptl_crystal_density_method 'not measured'
_exptl_crystal_description prism
_exptl_crystal_F_000 1128
_exptl_crystal_size_max 0.58
_exptl_crystal_size_mid 0.55
_exptl_crystal_size_min 0.23
_refine_diff_density_max 0.305
_refine_diff_density_min -0.220
_refine_diff_density_rms 0.043
_refine_ls_extinction_method none
_refine_ls_goodness_of_fit_ref 0.882
_refine_ls_hydrogen_treatment constr
_refine_ls_matrix_type full
_refine_ls_number_parameters 757
_refine_ls_number_reflns 12695
_refine_ls_number_restraints 0
_refine_ls_restrained_S_all 0.882
_refine_ls_R_factor_all 0.0591
_refine_ls_R_factor_gt 0.0360
_refine_ls_shift/su_max 0.000
_refine_ls_shift/su_mean 0.000
_refine_ls_structure_factor_coef Fsqd
_refine_ls_weighting_details 'calc w=1/[\s^2^(Fo^2^)+(0.0449P)^2^+0.0000P] where P=(Fo^2^+2Fc^2^)/3'
_refine_ls_weighting_scheme calc
_refine_ls_wR_factor_gt 0.0789
_refine_ls_wR_factor_ref 0.0821
_reflns_number_gt 8414
_reflns_number_total 12695
_reflns_threshold_expression >2sigma(I)
_cod_data_source_file ic902436s_si_001_5.cif
_cod_data_source_block compound-5
_cod_original_cell_volume 2799.41(22)
_cod_database_code 4315565

loop_
_symmetry_equiv_pos_as_xyz
'x, y, z'
'-x, -y, -z'

loop_
_atom_site_label
_atom_site_type_symbol
_atom_site_fract_x
_atom_site_fract_y
_atom_site_fract_z
_atom_site_U_iso_or_equiv
_atom_site_adp_type
_atom_site_occupancy
_atom_site_symmetry_multiplicity
_atom_site_calc_flag
_atom_site_refinement_flags
_atom_site_disorder_assembly
_atom_site_disorder_group
O101 O 0.15391(6) -0.17301(7) 0.40258(5) 0.02258(19) Uani 1 1 d . . .
O103 O -0.00135(6) 0.01912(7) 0.39274(4) 0.02082(18) Uani 1 1 d . . .
O105 O -0.03151(6) -0.13772(7) 0.38278(4) 0.02089(18) Uani 1 1 d . . .
B102 B 0.11391(11) -0.05646(12) 0.40188(7) 0.0193(3) Uani 1 1 d . . .
B104 B -0.07488(11) -0.01987(12) 0.38202(7) 0.0203(3) Uani 1 1 d . . .
B106 B 0.08243(11) -0.21429(12) 0.39142(7) 0.0188(3) Uani 1 1 d . . .
C101 C 0.19401(10) -0.00959(10) 0.41526(6) 0.0197(3) Uani 1 1 d . . .
C102 C 0.31578(10) -0.07399(11) 0.41897(6) 0.0212(3) Uani 1 1 d . . .
C103 C 0.37363(11) -0.02644(12) 0.44047(7) 0.0275(3) Uani 1 1 d . . .
H103 H 0.4549 -0.0708 0.4447 0.033 Uiso 1 1 calc R . .
C104 C 0.31504(11) 0.08362(12) 0.45561(7) 0.0303(3) Uani 1 1 d . . .
H104 H 0.3562 0.1144 0.4697 0.036 Uiso 1 1 calc R . .
C105 C 0.19685(11) 0.14850(12) 0.45024(7) 0.0288(3) Uani 1 1 d . . .
H105 H 0.1565 0.2246 0.4599 0.035 Uiso 1 1 calc R . .
C106 C 0.13731(11) 0.10189(11) 0.43060(7) 0.0239(3) Uani 1 1 d . . .
H106 H 0.0557 0.1469 0.4275 0.029 Uiso 1 1 calc R . .
C107 C 0.38906(10) -0.18933(11) 0.39860(7) 0.0219(3) Uani 1 1 d . . .
C108 C 0.39578(10) -0.19947(11) 0.32890(7) 0.0255(3) Uani 1 1 d . . .
H108 H 0.3487 -0.1338 0.2951 0.031 Uiso 1 1 calc R . .
C109 C 0.47044(11) -0.30447(12) 0.30820(8) 0.0306(3) Uani 1 1 d . . .
H109 H 0.4740 -0.3103 0.2606 0.037 Uiso 1 1 calc R . .
C110 C 0.53980(11) -0.40081(12) 0.35705(8) 0.0327(3) Uani 1 1 d . . .
H110 H 0.5917 -0.4723 0.3427 0.039 Uiso 1 1 calc R . .
C111 C 0.53308(10) -0.39238(12) 0.42648(8) 0.0313(3) Uani 1 1 d . . .
H111 H 0.5797 -0.4586 0.4602 0.038 Uiso 1 1 calc R . .
C112 C 0.45847(10) -0.28758(11) 0.44736(7) 0.0266(3) Uani 1 1 d . . .
H112 H 0.4546 -0.2827 0.4953 0.032 Uiso 1 1 calc R . .
C113 C -0.20389(10) 0.06089(10) 0.36660(6) 0.0205(3) Uani 1 1 d . . .
C114 C -0.26121(10) 0.18496(11) 0.35373(7) 0.0220(3) Uani 1 1 d . . .
C115 C -0.37686(10) 0.24351(11) 0.33931(8) 0.0311(3) Uani 1 1 d . . .
H115 H -0.4154 0.3271 0.3304 0.037 Uiso 1 1 calc R . .
C116 C -0.43697(11) 0.18236(12) 0.33771(8) 0.0360(3) Uani 1 1 d . . .
H116 H -0.5166 0.2239 0.3291 0.043 Uiso 1 1 calc R . .
C117 C -0.38130(10) 0.06156(12) 0.34856(8) 0.0310(3) Uani 1 1 d . . .
H117 H -0.4215 0.0195 0.3464 0.037 Uiso 1 1 calc R . .
C118 C -0.26697(10) 0.00255(11) 0.36252(7) 0.0255(3) Uani 1 1 d . . .
H118 H -0.2291 -0.0808 0.3697 0.031 Uiso 1 1 calc R . .
C119 C -0.20634(9) 0.26223(10) 0.35170(7) 0.0206(3) Uani 1 1 d . . .
C120 C -0.19095(10) 0.27529(11) 0.41515(7) 0.0258(3) Uani 1 1 d . . .
H120 H -0.2070 0.2274 0.4611 0.031 Uiso 1 1 calc R . .
C121 C -0.15230(11) 0.35781(11) 0.41194(7) 0.0283(3) Uani 1 1 d . . .
H121 H -0.1424 0.3661 0.4557 0.034 Uiso 1 1 calc R . .
C122 C -0.12838(10) 0.42745(11) 0.34581(7) 0.0283(3) Uani 1 1 d . . .
H122 H -0.1020 0.4838 0.3438 0.034 Uiso 1 1 calc R . .
C123 C -0.14283(11) 0.41521(11) 0.28231(7) 0.0294(3) Uani 1 1 d . . .
H123 H -0.1260 0.4629 0.2365 0.035 Uiso 1 1 calc R . .
C124 C -0.18186(10) 0.33337(11) 0.28527(7) 0.0264(3) Uani 1 1 d . . .
H124 H -0.1920 0.3258 0.2413 0.032 Uiso 1 1 calc R . .
C125 C 0.13799(10) -0.34629(10) 0.38832(6) 0.0191(2) Uani 1 1 d . . .
C126 C 0.08103(10) -0.40062(10) 0.37150(7) 0.0215(3) Uani 1 1 d . . .
C127 C 0.14409(11) -0.51688(11) 0.36478(8) 0.0320(3) Uani 1 1 d . . .
H127 H 0.1064 -0.5528 0.3522 0.038 Uiso 1 1 calc R . .
C128 C 0.26002(11) -0.58051(11) 0.37613(8) 0.0356(3) Uani 1 1 d . . .
H128 H 0.3012 -0.6598 0.3717 0.043 Uiso 1 1 calc R . .
C129 C 0.31658(11) -0.52951(11) 0.39393(7) 0.0290(3) Uani 1 1 d . . .
H129 H 0.3963 -0.5736 0.4023 0.035 Uiso 1 1 calc R . .
C130 C 0.25632(10) -0.41401(10) 0.39939(7) 0.0225(3) Uani 1 1 d . . .
H130 H 0.2960 -0.3791 0.4110 0.027 Uiso 1 1 calc R . .
C131 C -0.04548(10) -0.34212(10) 0.36100(7) 0.0216(3) Uani 1 1 d . . .
C132 C -0.13137(10) -0.34274(11) 0.42119(7) 0.0263(3) Uani 1 1 d . . .
H132 H -0.1101 -0.3740 0.4691 0.032 Uiso 1 1 calc R . .
C133 C -0.24764(11) -0.29805(11) 0.41178(8) 0.0293(3) Uani 1 1 d . . .
H133 H -0.3058 -0.2982 0.4532 0.035 Uiso 1 1 calc R . .
C134 C -0.27947(11) -0.25330(11) 0.34250(8) 0.0309(3) Uani 1 1 d . . .
H134 H -0.3593 -0.2227 0.3362 0.037 Uiso 1 1 calc R . .
C135 C -0.19469(11) -0.25313(11) 0.28222(8) 0.0323(3) Uani 1 1 d . . .
H135 H -0.2161 -0.2230 0.2344 0.039 Uiso 1 1 calc R . .
C136 C -0.07858(11) -0.29699(11) 0.29163(7) 0.0274(3) Uani 1 1 d . . .
H136 H -0.0208 -0.2962 0.2500 0.033 Uiso 1 1 calc R . .
O201 O 0.45240(6) 0.99146(7) 0.13155(5) 0.02356(19) Uani 1 1 d . . .
O203 O 0.64889(6) 0.85159(7) 0.11312(5) 0.0254(2) Uani 1 1 d . . .
O205 O 0.49398(6) 0.80830(7) 0.11219(5) 0.02214(19) Uani 1 1 d . . .
B202 B 0.57010(11) 0.96057(12) 0.12582(8) 0.0206(3) Uani 1 1 d . . .
B204 B 0.61339(11) 0.77544(12) 0.10448(8) 0.0203(3) Uani 1 1 d . . .
B206 B 0.41304(11) 0.91254(12) 0.12998(8) 0.0200(3) Uani 1 1 d . . .
C201 C 0.62041(9) 1.03975(10) 0.13450(6) 0.0192(2) Uani 1 1 d . . .
C202 C 0.55359(10) 1.14939(10) 0.15278(7) 0.0208(3) Uani 1 1 d . . .
C203 C 0.61116(11) 1.20835(11) 0.16188(7) 0.0290(3) Uani 1 1 d . . .
H203 H 0.5662 1.2824 0.1742 0.035 Uiso 1 1 calc R . .
C204 C 0.73268(11) 1.16097(11) 0.15330(8) 0.0314(3) Uani 1 1 d . . .
H204 H 0.7702 1.2020 0.1604 0.038 Uiso 1 1 calc R . .
C205 C 0.79894(10) 1.05446(11) 0.13452(7) 0.0259(3) Uani 1 1 d . . .
H205 H 0.8823 1.0222 0.1279 0.031 Uiso 1 1 calc R . .
C206 C 0.74328(10) 0.99508(11) 0.12548(7) 0.0224(3) Uani 1 1 d . . .
H206 H 0.7896 0.9215 0.1127 0.027 Uiso 1 1 calc R . .
C207 C 0.42201(10) 1.20807(10) 0.16285(7) 0.0203(3) Uani 1 1 d . . .
C208 C 0.35757(10) 1.19600(11) 0.23194(7) 0.0262(3) Uani 1 1 d . . .
H208 H 0.3971 1.1454 0.2731 0.031 Uiso 1 1 calc R . .
C209 C 0.23647(11) 1.25693(11) 0.24138(7) 0.0283(3) Uani 1 1 d . . .
H209 H 0.1934 1.2480 0.2888 0.034 Uiso 1 1 calc R . .
C210 C 0.17819(11) 1.33069(11) 0.18202(8) 0.0284(3) Uani 1 1 d . . .
H210 H 0.0951 1.3733 0.1886 0.034 Uiso 1 1 calc R . .
C211 C 0.24097(10) 1.34246(11) 0.11288(7) 0.0292(3) Uani 1 1 d . . .
H211 H 0.2011 1.3925 0.0718 0.035 Uiso 1 1 calc R . .
C212 C 0.36230(10) 1.28097(11) 0.10363(7) 0.0249(3) Uani 1 1 d . . .
H212 H 0.4050 1.2890 0.0560 0.030 Uiso 1 1 calc R . .
C213 C 0.70000(9) 0.65213(10) 0.09078(6) 0.0190(2) Uani 1 1 d . . .
C214 C 0.82402(9) 0.60858(10) 0.07740(6) 0.0184(2) Uani 1 1 d . . .
C215 C 0.89142(10) 0.49032(10) 0.07519(6) 0.0212(3) Uani 1 1 d . . .
H215 H 0.9746 0.4595 0.0691 0.025 Uiso 1 1 calc R . .
C216 C 0.84047(10) 0.41707(11) 0.08167(7) 0.0244(3) Uani 1 1 d . . .
H216 H 0.8883 0.3374 0.0791 0.029 Uiso 1 1 calc R . .
C217 C 0.71922(10) 0.46012(11) 0.09189(7) 0.0251(3) Uani 1 1 d . . .
H217 H 0.6835 0.4110 0.0948 0.030 Uiso 1 1 calc R . .
C218 C 0.65076(10) 0.57523(11) 0.09775(7) 0.0226(3) Uani 1 1 d . . .
H218 H 0.5678 0.6031 0.1068 0.027 Uiso 1 1 calc R . .
C219 C 0.88736(9) 0.68404(10) 0.06139(6) 0.0193(3) Uani 1 1 d . . .
C220 C 0.97632(9) 0.65230(11) 0.10117(7) 0.0229(3) Uani 1 1 d . . .
H220 H 0.9933 0.5847 0.1410 0.027 Uiso 1 1 calc R . .
C221 C 1.04054(10) 0.71829(11) 0.08326(7) 0.0260(3) Uani 1 1 d . . .
H221 H 1.1011 0.6954 0.1107 0.031 Uiso 1 1 calc R . .
C222 C 1.01630(10) 0.81690(11) 0.02564(7) 0.0262(3) Uani 1 1 d . . .
H222 H 1.0599 0.8621 0.0135 0.031 Uiso 1 1 calc R . .
C223 C 0.92818(10) 0.84982(11) -0.01455(7) 0.0250(3) Uani 1 1 d . . .
H223 H 0.9113 0.9177 -0.0542 0.030 Uiso 1 1 calc R . .
C224 C 0.86455(10) 0.78332(10) 0.00323(7) 0.0223(3) Uani 1 1 d . . .
H224 H 0.8047 0.8060 -0.0248 0.027 Uiso 1 1 calc R . .
C225 C 0.27962(9) 0.94349(10) 0.15405(6) 0.0189(2) Uani 1 1 d . . .
C226 C 0.22517(9) 0.86978(10) 0.16182(6) 0.0182(2) Uani 1 1 d . . .
C227 C 0.10791(10) 0.90307(11) 0.19336(6) 0.0222(3) Uani 1 1 d . . .
H227 H 0.0716 0.8527 0.2000 0.027 Uiso 1 1 calc R . .
C228 C 0.04335(10) 1.00799(11) 0.21519(7) 0.0245(3) Uani 1 1 d . . .
H228 H -0.0368 1.0296 0.2356 0.029 Uiso 1 1 calc R . .
C229 C 0.09539(10) 1.08136(11) 0.20730(7) 0.0246(3) Uani 1 1 d . . .
H229 H 0.0515 1.1534 0.2222 0.029 Uiso 1 1 calc R . .
C230 C 0.21182(10) 1.04856(10) 0.17750(7) 0.0218(3) Uani 1 1 d . . .
H230 H 0.2474 1.0987 0.1727 0.026 Uiso 1 1 calc R . .
C231 C 0.28409(9) 0.75869(10) 0.13601(6) 0.0188(2) Uani 1 1 d . . .
C232 C 0.32080(10) 0.76165(11) 0.06207(7) 0.0233(3) Uani 1 1 d . . .
H232 H 0.3144 0.8339 0.0279 0.028 Uiso 1 1 calc R . .
C233 C 0.36657(10) 0.65974(12) 0.03802(7) 0.0287(3) Uani 1 1 d . . .
H233 H 0.3913 0.6626 -0.0126 0.034 Uiso 1 1 calc R . .
C234 C 0.37654(11) 0.55424(12) 0.08676(8) 0.0317(3) Uani 1 1 d . . .
H234 H 0.4077 0.4848 0.0697 0.038 Uiso 1 1 calc R . .
C235 C 0.34121(11) 0.54943(11) 0.16048(8) 0.0314(3) Uani 1 1 d . . .
H235 H 0.3485 0.4767 0.1943 0.038 Uiso 1 1 calc R . .
C236 C 0.29496(10) 0.65161(11) 0.18482(7) 0.0247(3) Uani 1 1 d . . .
H236 H 0.2704 0.6483 0.2355 0.030 Uiso 1 1 calc R . .

loop_
_atom_site_aniso_label
_atom_site_aniso_U_11
_atom_site_aniso_U_22
_atom_site_aniso_U_33
_atom_site_aniso_U_23
_atom_site_aniso_U_13
_atom_site_aniso_U_12
O101 0.0195(4) 0.0183(4) 0.0326(5) -0.0076(4) -0.0079(4) -0.0069(3)
O103 0.0175(4) 0.0183(4) 0.0293(5) -0.0076(4) -0.0044(3) -0.0079(3)
O105 0.0177(4) 0.0174(4) 0.0296(5) -0.0062(4) -0.0048(3) -0.0079(3)
B102 0.0204(7) 0.0204(7) 0.0178(7) -0.0047(6) -0.0017(5) -0.0096(6)
B104 0.0220(7) 0.0211(7) 0.0196(7) -0.0051(6) -0.0013(6) -0.0114(6)
B106 0.0199(7) 0.0204(7) 0.0176(7) -0.0039(6) -0.0020(5) -0.0105(6)
C101 0.0220(6) 0.0206(6) 0.0191(6) -0.0033(5) -0.0033(5) -0.0119(5)
C102 0.0237(6) 0.0254(7) 0.0179(6) -0.0023(5) -0.0032(5) -0.0147(5)
C103 0.0251(6) 0.0353(8) 0.0276(7) -0.0057(6) -0.0053(6) -0.0175(6)
C104 0.0358(7) 0.0387(8) 0.0306(8) -0.0107(6) -0.0038(6) -0.0257(7)
C105 0.0377(7) 0.0274(7) 0.0301(7) -0.0112(6) -0.0013(6) -0.0198(6)
C106 0.0256(6) 0.0235(7) 0.0252(7) -0.0060(5) -0.0025(5) -0.0129(5)
C107 0.0157(6) 0.0256(7) 0.0264(7) -0.0048(5) -0.0024(5) -0.0116(5)
C108 0.0221(6) 0.0288(7) 0.0268(7) -0.0056(6) -0.0038(5) -0.0123(5)
C109 0.0282(7) 0.0365(8) 0.0316(8) -0.0132(6) 0.0013(6) -0.0169(6)
C110 0.0199(7) 0.0280(7) 0.0494(9) -0.0133(7) 0.0021(6) -0.0106(6)
C111 0.0211(6) 0.0264(7) 0.0418(9) -0.0003(6) -0.0078(6) -0.0099(6)
C112 0.0202(6) 0.0326(7) 0.0276(7) -0.0034(6) -0.0052(5) -0.0133(6)
C113 0.0198(6) 0.0210(6) 0.0224(7) -0.0068(5) -0.0011(5) -0.0101(5)
C114 0.0188(6) 0.0235(7) 0.0246(7) -0.0101(5) -0.0016(5) -0.0078(5)
C115 0.0225(7) 0.0225(7) 0.0468(9) -0.0137(6) -0.0077(6) -0.0034(6)
C116 0.0160(6) 0.0327(8) 0.0604(10) -0.0166(7) -0.0108(6) -0.0047(6)
C117 0.0236(7) 0.0325(8) 0.0445(9) -0.0105(7) -0.0054(6) -0.0165(6)
C118 0.0218(6) 0.0219(7) 0.0335(8) -0.0062(6) -0.0039(5) -0.0101(5)
C119 0.0150(6) 0.0165(6) 0.0275(7) -0.0080(5) -0.0026(5) -0.0031(5)
C120 0.0276(7) 0.0227(7) 0.0252(7) -0.0039(6) -0.0047(5) -0.0099(5)
C121 0.0311(7) 0.0274(7) 0.0302(8) -0.0122(6) -0.0083(6) -0.0099(6)
C122 0.0241(6) 0.0215(7) 0.0425(9) -0.0089(6) -0.0050(6) -0.0111(5)
C123 0.0273(7) 0.0291(7) 0.0283(7) -0.0032(6) 0.0016(6) -0.0146(6)
C124 0.0262(7) 0.0299(7) 0.0238(7) -0.0097(6) -0.0012(5) -0.0116(6)
C125 0.0201(6) 0.0185(6) 0.0183(6) -0.0044(5) -0.0013(5) -0.0085(5)
C126 0.0230(6) 0.0200(6) 0.0233(7) -0.0057(5) -0.0011(5) -0.0113(5)
C127 0.0282(7) 0.0256(7) 0.0490(9) -0.0175(7) -0.0024(6) -0.0127(6)
C128 0.0298(7) 0.0188(7) 0.0551(10) -0.0167(7) -0.0002(7) -0.0058(6)
C129 0.0200(6) 0.0229(7) 0.0369(8) -0.0070(6) -0.0034(6) -0.0039(5)
C130 0.0211(6) 0.0218(6) 0.0246(7) -0.0056(5) -0.0041(5) -0.0087(5)
C131 0.0225(6) 0.0172(6) 0.0304(7) -0.0080(5) -0.0035(5) -0.0111(5)
C132 0.0276(7) 0.0271(7) 0.0294(7) -0.0112(6) -0.0039(6) -0.0129(6)
C133 0.0233(7) 0.0305(7) 0.0396(8) -0.0147(6) 0.0009(6) -0.0144(6)
C134 0.0246(7) 0.0241(7) 0.0497(9) -0.0071(6) -0.0116(6) -0.0127(6)
C135 0.0375(8) 0.0277(7) 0.0347(8) 0.0042(6) -0.0156(6) -0.0183(6)
C136 0.0307(7) 0.0263(7) 0.0288(7) -0.0018(6) -0.0030(6) -0.0187(6)
O201 0.0156(4) 0.0196(4) 0.0380(5) -0.0101(4) -0.0036(4) -0.0075(3)
O203 0.0149(4) 0.0240(5) 0.0424(6) -0.0158(4) -0.0021(4) -0.0079(4)
O205 0.0148(4) 0.0207(4) 0.0341(5) -0.0112(4) -0.0021(4) -0.0077(3)
B202 0.0173(7) 0.0214(7) 0.0233(8) -0.0055(6) -0.0024(6) -0.0086(6)
B204 0.0184(7) 0.0225(7) 0.0222(8) -0.0060(6) -0.0024(6) -0.0103(6)
B206 0.0200(7) 0.0190(7) 0.0217(8) -0.0035(6) -0.0054(6) -0.0083(6)
C201 0.0176(6) 0.0199(6) 0.0214(6) -0.0027(5) -0.0044(5) -0.0095(5)
C202 0.0214(6) 0.0189(6) 0.0223(7) -0.0012(5) -0.0058(5) -0.0097(5)
C203 0.0276(7) 0.0200(7) 0.0433(8) -0.0080(6) -0.0098(6) -0.0102(6)
C204 0.0285(7) 0.0268(7) 0.0487(9) -0.0055(7) -0.0135(6) -0.0173(6)
C205 0.0181(6) 0.0274(7) 0.0340(8) -0.0025(6) -0.0069(5) -0.0126(5)
C206 0.0211(6) 0.0209(6) 0.0250(7) -0.0045(5) -0.0032(5) -0.0097(5)
C207 0.0207(6) 0.0163(6) 0.0286(7) -0.0071(5) -0.0055(5) -0.0093(5)
C208 0.0266(7) 0.0280(7) 0.0264(7) -0.0036(6) -0.0077(6) -0.0133(6)
C209 0.0281(7) 0.0328(7) 0.0276(7) -0.0118(6) 0.0022(6) -0.0160(6)
C210 0.0195(6) 0.0204(7) 0.0433(9) -0.0112(6) -0.0030(6) -0.0055(5)
C211 0.0255(7) 0.0249(7) 0.0338(8) -0.0012(6) -0.0115(6) -0.0082(6)
C212 0.0245(6) 0.0237(7) 0.0260(7) -0.0044(6) -0.0044(5) -0.0104(5)
C213 0.0178(6) 0.0207(6) 0.0204(6) -0.0059(5) -0.0035(5) -0.0086(5)
C214 0.0185(6) 0.0224(6) 0.0152(6) -0.0058(5) -0.0020(5) -0.0088(5)
C215 0.0170(6) 0.0233(6) 0.0200(6) -0.0059(5) -0.0018(5) -0.0059(5)
C216 0.0263(7) 0.0188(6) 0.0243(7) -0.0079(5) -0.0018(5) -0.0059(5)
C217 0.0278(7) 0.0220(7) 0.0305(7) -0.0088(6) -0.0039(6) -0.0130(6)
C218 0.0180(6) 0.0247(7) 0.0264(7) -0.0076(6) -0.0030(5) -0.0092(5)
C219 0.0149(6) 0.0209(6) 0.0213(6) -0.0097(5) 0.0012(5) -0.0060(5)
C220 0.0187(6) 0.0227(6) 0.0242(7) -0.0049(5) -0.0040(5) -0.0064(5)
C221 0.0178(6) 0.0320(7) 0.0315(7) -0.0122(6) -0.0041(5) -0.0099(5)
C222 0.0213(6) 0.0304(7) 0.0318(8) -0.0126(6) 0.0038(5) -0.0154(6)
C223 0.0244(6) 0.0240(7) 0.0241(7) -0.0056(5) 0.0006(5) -0.0105(5)
C224 0.0177(6) 0.0240(7) 0.0241(7) -0.0067(5) -0.0030(5) -0.0076(5)
C225 0.0182(6) 0.0190(6) 0.0203(6) -0.0040(5) -0.0050(5) -0.0078(5)
C226 0.0180(6) 0.0195(6) 0.0177(6) -0.0025(5) -0.0050(5) -0.0083(5)
C227 0.0198(6) 0.0259(7) 0.0232(7) -0.0040(5) -0.0027(5) -0.0130(5)
C228 0.0153(6) 0.0316(7) 0.0238(7) -0.0079(6) 0.0006(5) -0.0088(5)
C229 0.0209(6) 0.0229(7) 0.0267(7) -0.0101(6) -0.0029(5) -0.0043(5)
C230 0.0197(6) 0.0212(6) 0.0271(7) -0.0063(5) -0.0059(5) -0.0091(5)
C231 0.0135(5) 0.0224(6) 0.0243(7) -0.0064(5) -0.0039(5) -0.0094(5)
C232 0.0192(6) 0.0286(7) 0.0253(7) -0.0064(6) -0.0034(5) -0.0125(5)
C233 0.0246(7) 0.0413(8) 0.0295(8) -0.0183(7) 0.0007(6) -0.0171(6)
C234 0.0240(7) 0.0310(8) 0.0483(9) -0.0230(7) 0.0007(6) -0.0123(6)
C235 0.0285(7) 0.0211(7) 0.0431(9) -0.0068(6) -0.0023(6) -0.0113(6)
C236 0.0224(6) 0.0259(7) 0.0260(7) -0.0057(6) -0.0018(5) -0.0116(5)

loop_
_atom_type_symbol
_atom_type_description
_atom_type_scat_dispersion_real
_atom_type_scat_dispersion_imag
_atom_type_scat_source
C C 0.0033 0.0016 'International Tables Vol C Tables 4.2.6.8 and 6.1.1.4'
H H 0.0000 0.0000 'International Tables Vol C Tables 4.2.6.8 and 6.1.1.4'
B B 0.0013 0.0007 'International Tables Vol C Tables 4.2.6.8 and 6.1.1.4'
O O 0.0106 0.0060 'International Tables Vol C Tables 4.2.6.8 and 6.1.1.4'

loop_
_geom_angle_atom_site_label_1
_geom_angle_atom_site_label_2
_geom_angle_atom_site_label_3
_geom_angle
_geom_angle_site_symmetry_1
_geom_angle_site_symmetry_3
_geom_angle_publ_flag
B102 O101 B106 121.44(10) . . ?
B102 O103 B104 120.85(9) . . ?
B106 O105 B104 121.63(9) . . ?
O101 B102 O103 118.91(10) . . ?
O101 B102 C101 121.64(11) . . ?
O103 B102 C101 119.38(10) . . ?
O103 B104 O105 118.66(11) . . ?
O103 B104 C113 124.27(11) . . ?
O105 B104 C113 117.04(10) . . ?
O105 B106 O101 118.43(10) . . ?
O105 B106 C125 123.86(10) . . ?
O101 B106 C125 117.71(10) . . ?
C106 C101 C102 118.07(10) . . ?
C106 C101 B102 116.40(10) . . ?
C102 C101 B102 125.31(10) . . ?
C103 C102 C101 119.01(11) . . ?
C103 C102 C107 117.08(10) . . ?
C101 C102 C107 123.87(10) . . ?
C104 C103 C102 121.48(12) . . ?
C105 C104 C103 119.91(11) . . ?
C104 C105 C106 119.53(12) . . ?
C105 C106 C101 121.95(11) . . ?
C108 C107 C112 118.39(11) . . ?
C108 C107 C102 120.76(11) . . ?
C112 C107 C102 120.71(11) . . ?
C109 C108 C107 120.79(12) . . ?
C110 C109 C108 120.06(13) . . ?
C111 C110 C109 119.74(12) . . ?
C110 C111 C112 120.33(13) . . ?
C111 C112 C107 120.67(12) . . ?
C118 C113 C114 117.61(11) . . ?
C118 C113 B104 115.43(10) . . ?
C114 C113 B104 126.91(10) . . ?
C115 C114 C113 119.24(11) . . ?
C115 C114 C119 115.54(10) . . ?
C113 C114 C119 125.19(10) . . ?
C116 C115 C114 121.33(12) . . ?
C117 C116 C115 120.04(12) . . ?
C118 C117 C116 119.30(12) . . ?
C117 C118 C113 122.45(11) . . ?
C124 C119 C120 118.38(11) . . ?
C124 C119 C114 119.32(11) . . ?
C120 C119 C114 121.90(11) . . ?
C121 C120 C119 120.58(12) . . ?
C122 C121 C120 120.34(12) . . ?
C121 C122 C123 119.76(12) . . ?
C122 C123 C124 120.10(12) . . ?
C123 C124 C119 120.85(12) . . ?
C130 C125 C126 117.77(10) . . ?
C130 C125 B106 116.80(10) . . ?
C126 C125 B106 125.34(10) . . ?
C127 C126 C125 119.39(11) . . ?
C127 C126 C131 116.36(10) . . ?
C125 C126 C131 124.25(10) . . ?
C128 C127 C126 121.14(12) . . ?
C127 C128 C129 120.27(11) . . ?
C130 C129 C128 119.38(11) . . ?
C129 C130 C125 122.03(11) . . ?
C136 C131 C132 118.69(11) . . ?
C136 C131 C126 121.08(11) . . ?
C132 C131 C126 119.93(11) . . ?
C133 C132 C131 120.45(13) . . ?
C134 C133 C132 120.32(12) . . ?
C133 C134 C135 119.75(12) . . ?
C134 C135 C136 119.94(13) . . ?
C135 C136 C131 120.85(12) . . ?
B202 O201 B206 121.17(10) . . ?
B204 O203 B202 122.14(9) . . ?
B206 O205 B204 121.24(9) . . ?
O201 B202 O203 118.22(11) . . ?
O201 B202 C201 124.10(11) . . ?
O203 B202 C201 117.67(10) . . ?
O203 B204 O205 118.10(10) . . ?
O203 B204 C213 123.19(10) . . ?
O205 B204 C213 118.62(10) . . ?
O205 B206 O201 118.54(10) . . ?
O205 B206 C225 123.56(10) . . ?
O201 B206 C225 117.75(10) . . ?
C206 C201 C202 117.91(10) . . ?
C206 C201 B202 116.44(10) . . ?
C202 C201 B202 125.61(10) . . ?
C203 C202 C201 119.24(10) . . ?
C203 C202 C207 117.30(10) . . ?
C201 C202 C207 123.46(10) . . ?
C204 C203 C202 121.26(11) . . ?
C205 C204 C203 119.99(11) . . ?
C204 C205 C206 119.39(11) . . ?
C205 C206 C201 122.19(11) . . ?
C212 C207 C208 118.57(11) . . ?
C212 C207 C202 120.32(11) . . ?
C208 C207 C202 121.01(11) . . ?
C209 C208 C207 120.67(12) . . ?
C210 C209 C208 120.15(12) . . ?
C209 C210 C211 119.83(11) . . ?
C210 C211 C212 119.84(12) . . ?
C207 C212 C211 120.93(12) . . ?
C218 C213 C214 118.01(10) . . ?
C218 C213 B204 116.47(10) . . ?
C214 C213 B204 125.34(10) . . ?
C215 C214 C213 118.79(10) . . ?
C215 C214 C219 117.64(10) . . ?
C213 C214 C219 123.49(10) . . ?
C216 C215 C214 121.80(10) . . ?
C215 C216 C217 119.78(11) . . ?
C218 C217 C216 119.42(11) . . ?
C217 C218 C213 122.08(11) . . ?
C224 C219 C220 118.27(11) . . ?
C224 C219 C214 120.72(10) . . ?
C220 C219 C214 120.86(11) . . ?
C221 C220 C219 120.93(12) . . ?
C222 C221 C220 120.03(11) . . ?
C221 C222 C223 119.87(11) . . ?
C222 C223 C224 119.97(12) . . ?
C219 C224 C223 120.93(11) . . ?
C230 C225 C226 118.04(10) . . ?
C230 C225 B206 115.73(10) . . ?
C226 C225 B206 125.84(10) . . ?
C227 C226 C225 119.00(10) . . ?
C227 C226 C231 116.86(10) . . ?
C225 C226 C231 124.11(9) . . ?
C228 C227 C226 121.38(11) . . ?
C229 C228 C227 120.14(10) . . ?
C230 C229 C228 119.13(11) . . ?
C229 C230 C225 122.29(11) . . ?
C236 C231 C232 118.65(11) . . ?
C236 C231 C226 120.49(11) . . ?
C232 C231 C226 120.66(11) . . ?
C233 C232 C231 120.27(12) . . ?
C234 C233 C232 120.63(12) . . ?
C233 C234 C235 119.92(12) . . ?
C234 C235 C236 119.62(13) . . ?
C235 C236 C231 120.90(12) . . ?

loop_
_geom_bond_atom_site_label_1
_geom_bond_atom_site_label_2
_geom_bond_distance
_geom_bond_site_symmetry_2
_geom_bond_publ_flag
O101 B102 1.3755(15) . ?
O101 B106 1.3812(14) . ?
O103 B102 1.3766(15) . ?
O103 B104 1.3780(15) . ?
O105 B106 1.3637(15) . ?
O105 B104 1.3853(15) . ?
B102 C101 1.5620(17) . ?
B104 C113 1.5565(17) . ?
B106 C125 1.5629(17) . ?
C101 C106 1.4019(16) . ?
C101 C102 1.4124(16) . ?
C102 C103 1.4003(16) . ?
C102 C107 1.4926(16) . ?
C103 C104 1.3832(17) . ?
C104 C105 1.3783(18) . ?
C105 C106 1.3874(16) . ?
C107 C108 1.3930(17) . ?
C107 C112 1.3965(17) . ?
C108 C109 1.3889(17) . ?
C109 C110 1.3873(19) . ?
C110 C111 1.3789(19) . ?
C111 C112 1.3883(18) . ?
C113 C118 1.4070(16) . ?
C113 C114 1.4113(16) . ?
C114 C115 1.3915(16) . ?
C114 C119 1.4954(16) . ?
C115 C116 1.3870(18) . ?
C116 C117 1.3767(18) . ?
C117 C118 1.3734(17) . ?
C119 C124 1.3903(17) . ?
C119 C120 1.3904(16) . ?
C120 C121 1.3899(17) . ?
C121 C122 1.3749(18) . ?
C122 C123 1.3806(18) . ?
C123 C124 1.3866(17) . ?
C125 C130 1.4054(16) . ?
C125 C126 1.4124(16) . ?
C126 C127 1.3956(16) . ?
C126 C131 1.4953(16) . ?
C127 C128 1.3776(18) . ?
C128 C129 1.3817(18) . ?
C129 C130 1.3785(17) . ?
C131 C136 1.3873(18) . ?
C131 C132 1.3912(17) . ?
C132 C133 1.3847(17) . ?
C133 C134 1.3799(19) . ?
C134 C135 1.3833(18) . ?
C135 C136 1.3843(17) . ?
O201 B202 1.3729(15) . ?
O201 B206 1.3841(15) . ?
O203 B204 1.3704(15) . ?
O203 B202 1.3783(15) . ?
O205 B206 1.3728(15) . ?
O205 B204 1.3849(15) . ?
B202 C201 1.5543(17) . ?
B204 C213 1.5491(17) . ?
B206 C225 1.5601(17) . ?
C201 C206 1.4040(15) . ?
C201 C202 1.4073(16) . ?
C202 C203 1.3950(16) . ?
C202 C207 1.4986(16) . ?
C203 C204 1.3860(17) . ?
C204 C205 1.3768(17) . ?
C205 C206 1.3784(16) . ?
C207 C212 1.3844(17) . ?
C207 C208 1.3905(17) . ?
C208 C209 1.3838(17) . ?
C209 C210 1.3799(18) . ?
C210 C211 1.3824(18) . ?
C211 C212 1.3869(16) . ?
C213 C218 1.4032(15) . ?
C213 C214 1.4174(15) . ?
C214 C215 1.3976(16) . ?
C214 C219 1.4954(15) . ?
C215 C216 1.3792(16) . ?
C216 C217 1.3858(16) . ?
C217 C218 1.3824(16) . ?
C219 C224 1.3913(16) . ?
C219 C220 1.3952(16) . ?
C220 C221 1.3923(16) . ?
C221 C222 1.3801(18) . ?
C222 C223 1.3871(17) . ?
C223 C224 1.3918(16) . ?
C225 C230 1.4051(16) . ?
C225 C226 1.4147(15) . ?
C226 C227 1.3961(15) . ?
C226 C231 1.4944(15) . ?
C227 C228 1.3858(16) . ?
C228 C229 1.3847(17) . ?
C229 C230 1.3794(15) . ?
C231 C236 1.3908(17) . ?
C231 C232 1.3909(16) . ?
C232 C233 1.3845(17) . ?
C233 C234 1.3770(19) . ?
C234 C235 1.3819(19) . ?
C235 C236 1.3899(17) . ?

loop_
_geom_torsion_atom_site_label_1
_geom_torsion_atom_site_label_2
_geom_torsion_atom_site_label_3
_geom_torsion_atom_site_label_4
_geom_torsion
_geom_torsion_site_symmetry_1
_geom_torsion_site_symmetry_2
_geom_torsion_site_symmetry_3
_geom_torsion_site_symmetry_4
_geom_torsion_publ_flag
B106 O101 B102 O103 2.64(17) . . . . ?
B106 O101 B102 C101 179.36(11) . . . . ?
B104 O103 B102 O101 -2.14(17) . . . . ?
B104 O103 B102 C101 -178.94(11) . . . . ?
B102 O103 B104 O105 1.91(17) . . . . ?
B102 O103 B104 C113 -176.16(11) . . . . ?
B106 O105 B104 O103 -2.18(17) . . . . ?
B106 O105 B104 C113 176.02(11) . . . . ?
B104 O105 B106 O101 2.65(17) . . . . ?
B104 O105 B106 C125 -176.42(11) . . . . ?
B102 O101 B106 O105 -2.89(17) . . . . ?
B102 O101 B106 C125 176.24(10) . . . . ?
O101 B102 C101 C106 -165.26(11) . . . . ?
O103 B102 C101 C106 11.45(17) . . . . ?
O101 B102 C101 C102 9.29(19) . . . . ?
O103 B102 C101 C102 -174.00(11) . . . . ?
C106 C101 C102 C103 2.51(17) . . . . ?
B102 C101 C102 C103 -171.95(11) . . . . ?
C106 C101 C102 C107 -175.17(11) . . . . ?
B102 C101 C102 C107 10.36(19) . . . . ?
C101 C102 C103 C104 -2.28(19) . . . . ?
C107 C102 C103 C104 175.56(11) . . . . ?
C102 C103 C104 C105 0.6(2) . . . . ?
C103 C104 C105 C106 0.9(2) . . . . ?
C104 C105 C106 C101 -0.57(19) . . . . ?
C102 C101 C106 C105 -1.14(18) . . . . ?
B102 C101 C106 C105 173.82(11) . . . . ?
C103 C102 C107 C108 -119.86(13) . . . . ?
C101 C102 C107 C108 57.87(16) . . . . ?
C103 C102 C107 C112 55.89(15) . . . . ?
C101 C102 C107 C112 -126.38(13) . . . . ?
C112 C107 C108 C109 -0.53(17) . . . . ?
C102 C107 C108 C109 175.31(11) . . . . ?
C107 C108 C109 C110 -0.21(18) . . . . ?
C108 C109 C110 C111 0.91(19) . . . . ?
C109 C110 C111 C112 -0.86(19) . . . . ?
C110 C111 C112 C107 0.11(18) . . . . ?
C108 C107 C112 C111 0.58(17) . . . . ?
C102 C107 C112 C111 -175.27(11) . . . . ?
O103 B104 C113 C118 -175.55(11) . . . . ?
O105 B104 C113 C118 6.36(16) . . . . ?
O103 B104 C113 C114 7.1(2) . . . . ?
O105 B104 C113 C114 -171.03(11) . . . . ?
C118 C113 C114 C115 1.35(17) . . . . ?
B104 C113 C114 C115 178.69(12) . . . . ?
C118 C113 C114 C119 -176.50(11) . . . . ?
B104 C113 C114 C119 0.8(2) . . . . ?
C113 C114 C115 C116 0.3(2) . . . . ?
C119 C114 C115 C116 178.39(12) . . . . ?
C114 C115 C116 C117 -1.8(2) . . . . ?
C115 C116 C117 C118 1.4(2) . . . . ?
C116 C117 C118 C113 0.3(2) . . . . ?
C114 C113 C118 C117 -1.71(19) . . . . ?
B104 C113 C118 C117 -179.35(12) . . . . ?
C115 C114 C119 C124 -68.90(15) . . . . ?
C113 C114 C119 C124 109.01(14) . . . . ?
C115 C114 C119 C120 103.75(14) . . . . ?
C113 C114 C119 C120 -78.34(15) . . . . ?
C124 C119 C120 C121 0.17(17) . . . . ?
C114 C119 C120 C121 -172.55(11) . . . . ?
C119 C120 C121 C122 -0.22(18) . . . . ?
C120 C121 C122 C123 -0.02(18) . . . . ?
C121 C122 C123 C124 0.31(18) . . . . ?
C122 C123 C124 C119 -0.36(18) . . . . ?
C120 C119 C124 C123 0.12(17) . . . . ?
C114 C119 C124 C123 173.03(11) . . . . ?
O105 B106 C125 C130 -179.08(11) . . . . ?
O101 B106 C125 C130 1.85(16) . . . . ?
O105 B106 C125 C126 4.54(19) . . . . ?
O101 B106 C125 C126 -174.53(11) . . . . ?
C130 C125 C126 C127 -1.56(17) . . . . ?
B106 C125 C126 C127 174.79(11) . . . . ?
C130 C125 C126 C131 177.59(11) . . . . ?
B106 C125 C126 C131 -6.06(19) . . . . ?
C125 C126 C127 C128 1.7(2) . . . . ?
C131 C126 C127 C128 -177.52(13) . . . . ?
C126 C127 C128 C129 -0.5(2) . . . . ?
C127 C128 C129 C130 -0.7(2) . . . . ?
C128 C129 C130 C125 0.84(19) . . . . ?
C126 C125 C130 C129 0.32(18) . . . . ?
B106 C125 C130 C129 -176.35(11) . . . . ?
C127 C126 C131 C136 -79.11(15) . . . . ?
C125 C126 C131 C136 101.71(14) . . . . ?
C127 C126 C131 C132 94.44(14) . . . . ?
C125 C126 C131 C132 -84.74(15) . . . . ?
C136 C131 C132 C133 -0.62(18) . . . . ?
C126 C131 C132 C133 -174.32(11) . . . . ?
C131 C132 C133 C134 0.57(19) . . . . ?
C132 C133 C134 C135 -0.01(19) . . . . ?
C133 C134 C135 C136 -0.48(19) . . . . ?
C134 C135 C136 C131 0.42(19) . . . . ?
C132 C131 C136 C135 0.13(18) . . . . ?
C126 C131 C136 C135 173.76(11) . . . . ?
B206 O201 B202 O203 4.62(18) . . . . ?
B206 O201 B202 C201 -173.93(11) . . . . ?
B204 O203 B202 O201 1.55(18) . . . . ?
B204 O203 B202 C201 -179.80(11) . . . . ?
B202 O203 B204 O205 -2.96(18) . . . . ?
B202 O203 B204 C213 -179.50(11) . . . . ?
B206 O205 B204 O203 -1.77(18) . . . . ?
B206 O205 B204 C213 174.93(11) . . . . ?
B204 O205 B206 O201 7.67(17) . . . . ?
B204 O205 B206 C225 -167.77(12) . . . . ?
B202 O201 B206 O205 -9.15(18) . . . . ?
B202 O201 B206 C225 166.57(11) . . . . ?
O201 B202 C201 C206 -178.80(12) . . . . ?
O203 B202 C201 C206 2.64(17) . . . . ?
O201 B202 C201 C202 3.4(2) . . . . ?
O203 B202 C201 C202 -175.16(11) . . . . ?
C206 C201 C202 C203 -0.62(18) . . . . ?
B202 C201 C202 C203 177.15(12) . . . . ?
C206 C201 C202 C207 179.01(11) . . . . ?
B202 C201 C202 C207 -3.22(19) . . . . ?
C201 C202 C203 C204 0.0(2) . . . . ?
C207 C202 C203 C204 -179.69(12) . . . . ?
C202 C203 C204 C205 0.8(2) . . . . ?
C203 C204 C205 C206 -0.9(2) . . . . ?
C204 C205 C206 C201 0.3(2) . . . . ?
C202 C201 C206 C205 0.52(18) . . . . ?
B202 C201 C206 C205 -177.46(12) . . . . ?
C203 C202 C207 C212 92.11(14) . . . . ?
C201 C202 C207 C212 -87.52(15) . . . . ?
C203 C202 C207 C208 -84.26(15) . . . . ?
C201 C202 C207 C208 96.10(15) . . . . ?
C212 C207 C208 C209 -0.93(17) . . . . ?
C202 C207 C208 C209 175.51(11) . . . . ?
C207 C208 C209 C210 -0.03(18) . . . . ?
C208 C209 C210 C211 0.82(19) . . . . ?
C209 C210 C211 C212 -0.64(19) . . . . ?
C208 C207 C212 C211 1.12(17) . . . . ?
C202 C207 C212 C211 -175.34(11) . . . . ?
C210 C211 C212 C207 -0.35(18) . . . . ?
O203 B204 C213 C218 167.50(12) . . . . ?
O205 B204 C213 C218 -9.03(17) . . . . ?
O203 B204 C213 C214 -7.5(2) . . . . ?
O205 B204 C213 C214 175.97(11) . . . . ?
C218 C213 C214 C215 -2.96(17) . . . . ?
B204 C213 C214 C215 171.97(11) . . . . ?
C218 C213 C214 C219 173.61(11) . . . . ?
B204 C213 C214 C219 -11.45(18) . . . . ?
C213 C214 C215 C216 3.60(18) . . . . ?
C219 C214 C215 C216 -173.18(11) . . . . ?
C214 C215 C216 C217 -1.09(18) . . . . ?
C215 C216 C217 C218 -2.02(19) . . . . ?
C216 C217 C218 C213 2.60(19) . . . . ?
C214 C213 C218 C217 -0.07(18) . . . . ?
B204 C213 C218 C217 -175.46(11) . . . . ?
C215 C214 C219 C224 119.96(12) . . . . ?
C213 C214 C219 C224 -56.65(16) . . . . ?
C215 C214 C219 C220 -55.62(15) . . . . ?
C213 C214 C219 C220 127.77(13) . . . . ?
C224 C219 C220 C221 0.10(17) . . . . ?
C214 C219 C220 C221 175.79(10) . . . . ?
C219 C220 C221 C222 0.25(17) . . . . ?
C220 C221 C222 C223 -0.25(18) . . . . ?
C221 C222 C223 C224 -0.10(17) . . . . ?
C220 C219 C224 C223 -0.46(16) . . . . ?
C214 C219 C224 C223 -176.15(10) . . . . ?
C222 C223 C224 C219 0.46(17) . . . . ?
O205 B206 C225 C230 173.59(12) . . . . ?
O201 B206 C225 C230 -1.89(17) . . . . ?
O205 B206 C225 C226 1.0(2) . . . . ?
O201 B206 C225 C226 -174.44(11) . . . . ?
C230 C225 C226 C227 -1.09(17) . . . . ?
B206 C225 C226 C227 171.31(12) . . . . ?
C230 C225 C226 C231 176.79(11) . . . . ?
B206 C225 C226 C231 -10.81(18) . . . . ?
C225 C226 C227 C228 1.81(17) . . . . ?
C231 C226 C227 C228 -176.22(11) . . . . ?
C226 C227 C228 C229 -1.29(19) . . . . ?
C227 C228 C229 C230 0.03(19) . . . . ?
C228 C229 C230 C225 0.67(19) . . . . ?
C226 C225 C230 C229 -0.13(18) . . . . ?
B206 C225 C230 C229 -173.29(11) . . . . ?
C227 C226 C231 C236 -60.56(15) . . . . ?
C225 C226 C231 C236 121.52(13) . . . . ?
C227 C226 C231 C232 114.39(12) . . . . ?
C225 C226 C231 C232 -63.54(15) . . . . ?
C236 C231 C232 C233 0.31(17) . . . . ?
C226 C231 C232 C233 -174.72(10) . . . . ?
C231 C232 C233 C234 -0.07(18) . . . . ?
C232 C233 C234 C235 -0.34(19) . . . . ?
C233 C234 C235 C236 0.48(19) . . . . ?
C234 C235 C236 C231 -0.23(18) . . . . ?
C232 C231 C236 C235 -0.17(17) . . . . ?
C226 C231 C236 C235 174.88(11) . . . . ?
